data_1553443
loop_
_publ_author_name
'Peng, Xingao'
'Kaga, Atsushi'
'Hirao, Hajime'
'Chiba, Shunsuke'

_publ_section_title
;
 Hydroamination of alkenyl N-arylhydrazones mediated by t-BuOK for the
 synthesis of nitrogen heterocycles
;
_journal_issue 5
_journal_name_full 'Organic Chemistry Frontiers'
_journal_page_first 609
_journal_paper_doi 10.1039/C6QO00053C
_journal_volume 3
_journal_year 2016
_chemical_formula_sum 'C23 H24 N2 S'
_chemical_formula_weight 360.50
_space_group_crystal_system monoclinic
_space_group_IT_number 14
_space_group_name_Hall '-P 2yn'
_space_group_name_H-M_alt 'P 1 21/n 1'
_atom_sites_solution_hydrogens geom
_audit_update_record
;
2016-02-02 deposited with the CCDC.
2016-03-09 downloaded from the CCDC.
;
_cell_angle_alpha 90
_cell_angle_beta 91.481(3)
_cell_angle_gamma 90
_cell_formula_units_Z 4
_cell_length_a 11.6939(7)
_cell_length_b 9.4598(5)
_cell_length_c 16.9069(10)
_cell_measurement_reflns_used 4566
_cell_measurement_temperature 103.(2)
_cell_measurement_theta_max 30.6525
_cell_measurement_theta_min 2.4101
_cell_volume 1869.65(19)
_computing_cell_refinement 'SAINT V8.34A (Bruker AXS Inc., 2013)'
_computing_data_collection 'Bruker APEX2'
_computing_data_reduction 'SAINT V8.34A (Bruker AXS Inc., 2013)'
_computing_molecular_graphics 'Bruker SHELXTL'
_computing_publication_material 'Bruker SHELXTL'
_computing_structure_refinement 'SHELXL-2013 (Sheldrick, 2013)'
_computing_structure_solution 'SHELXS-97 (Sheldrick 2008)'
_diffrn_ambient_temperature 103.(2)
_diffrn_detector_area_resol_mean 8.3333
_diffrn_measured_fraction_theta_full 0.997
_diffrn_measured_fraction_theta_max 0.997
_diffrn_measurement_device_type 'Bruker APEX-II CCD'
_diffrn_measurement_method '\f and \w scans'
_diffrn_radiation_monochromator graphite
_diffrn_radiation_type MoK\a
_diffrn_radiation_wavelength 0.71073
_diffrn_reflns_av_R_equivalents 0.0764
_diffrn_reflns_av_sigmaI/netI 0.0614
_diffrn_reflns_limit_h_max 18
_diffrn_reflns_limit_h_min -18
_diffrn_reflns_limit_k_max 15
_diffrn_reflns_limit_k_min -15
_diffrn_reflns_limit_l_max 27
_diffrn_reflns_limit_l_min -27
_diffrn_reflns_number 43539
_diffrn_reflns_theta_full 35.10
_diffrn_reflns_theta_max 35.10
_diffrn_reflns_theta_min 2.41
_exptl_absorpt_coefficient_mu 0.182
_exptl_absorpt_correction_T_max 0.94
_exptl_absorpt_correction_T_min 0.87
_exptl_absorpt_correction_type multi-scan
_exptl_absorpt_process_details 'SADABS V2012/1 (Bruker AXS Inc.)'
_exptl_crystal_colour yellow
_exptl_crystal_density_diffrn 1.281
_exptl_crystal_density_method 'not measured'
_exptl_crystal_description block
_exptl_crystal_F_000 768
_exptl_crystal_size_max 0.420
_exptl_crystal_size_mid 0.340
_exptl_crystal_size_min 0.320
_refine_diff_density_max 0.609
_refine_diff_density_min -0.324
_refine_ls_extinction_method none
_refine_ls_goodness_of_fit_ref 1.042
_refine_ls_hydrogen_treatment constr
_refine_ls_matrix_type full
_refine_ls_number_parameters 237
_refine_ls_number_reflns 8277
_refine_ls_number_restraints 0
_refine_ls_restrained_S_all 1.042
_refine_ls_R_factor_all 0.0851
_refine_ls_R_factor_gt 0.0497
_refine_ls_shift/su_max 0.001
_refine_ls_shift/su_mean 0.000
_refine_ls_structure_factor_coef Fsqd
_refine_ls_weighting_details 'w=1/[\s^2^(Fo^2^)+(0.0607P)^2^+0.2604P] where P=(Fo^2^+2Fc^2^)/3'
_refine_ls_weighting_scheme calc
_refine_ls_wR_factor_gt 0.1172
_refine_ls_wR_factor_ref 0.1342
_reflns_number_gt 5674
_reflns_number_total 8277
_reflns_threshold_expression 'I > 2\s(I)'
_cod_data_source_file c6qo00053c2.cif
_cod_data_source_block I
_cod_database_code 1553443

loop_
_space_group_symop_operation_xyz
'x, y, z'
'-x+1/2, y+1/2, -z+1/2'
'-x, -y, -z'
'x-1/2, -y-1/2, z-1/2'

loop_
_atom_site_type_symbol
_atom_site_label
_atom_site_fract_x
_atom_site_fract_y
_atom_site_fract_z
_atom_site_U_iso_or_equiv
_atom_site_adp_type
_atom_site_calc_flag
_atom_site_refinement_flags_adp
_atom_site_refinement_flags_posn
_atom_site_occupancy
C C1 -0.11532(12) 1.05986(14) 0.09091(8) 0.0210(3) Uani d . . 1
H H1 -0.1443 1.1006 0.0431 0.025 Uiso calc U R 1
C C2 -0.17897(11) 1.03700(14) 0.15568(8) 0.0202(2) Uani d . . 1
H H2 -0.2579 1.0599 0.1583 0.024 Uiso calc U R 1
C C3 -0.11456(11) 0.97491(13) 0.21918(8) 0.0169(2) Uani d . . 1
H H3 -0.1461 0.9521 0.2688 0.02 Uiso calc U R 1
C C4 -0.00220(10) 0.95122(12) 0.20148(7) 0.0134(2) Uani d . . 1
C C5 0.09323(10) 0.88976(12) 0.24811(7) 0.0124(2) Uani d . . 1
C C6 0.07464(10) 0.82451(12) 0.32911(7) 0.0134(2) Uani d . . 1
C C7 -0.01624(11) 0.70698(13) 0.32154(8) 0.0184(2) Uani d . . 1
H H7A -0.0908 0.7491 0.3083 0.028 Uiso calc U R 1
H H7B -0.0205 0.6561 0.3718 0.028 Uiso calc U R 1
H H7C 0.0049 0.641 0.2797 0.028 Uiso calc U R 1
C C8 0.03661(11) 0.93584(14) 0.38968(7) 0.0177(2) Uani d . . 1
H H8A 0.0918 1.0138 0.3915 0.027 Uiso calc U R 1
H H8B 0.0329 0.8922 0.4421 0.027 Uiso calc U R 1
H H8C -0.0391 0.9722 0.3739 0.027 Uiso calc U R 1
C C9 0.18660(10) 0.75192(13) 0.35685(7) 0.0144(2) Uani d . . 1
H H9A 0.1881 0.7468 0.4154 0.017 Uiso calc U R 1
H H9B 0.1865 0.6538 0.3365 0.017 Uiso calc U R 1
C C10 0.29547(10) 0.82486(12) 0.33078(7) 0.0138(2) Uani d . . 1
H H10 0.3608 0.7596 0.343 0.017 Uiso calc U R 1
C C11 0.32430(11) 0.96873(13) 0.36929(7) 0.0156(2) Uani d . . 1
H H11A 0.3984 1.0019 0.3493 0.019 Uiso calc U R 1
H H11B 0.2652 1.0381 0.3524 0.019 Uiso calc U R 1
C C12 0.33159(10) 0.96644(13) 0.45858(7) 0.0142(2) Uani d . . 1
C C13 0.38736(12) 0.85802(14) 0.49979(8) 0.0210(3) Uani d . . 1
H H13 0.4216 0.7833 0.4713 0.025 Uiso calc U R 1
C C14 0.39376(13) 0.85742(14) 0.58203(8) 0.0228(3) Uani d . . 1
H H14 0.431 0.7817 0.6092 0.027 Uiso calc U R 1
C C15 0.34612(11) 0.96679(14) 0.62455(8) 0.0189(2) Uani d . . 1
H H15 0.3507 0.9667 0.6807 0.023 Uiso calc U R 1
C C16 0.29183(11) 1.07610(14) 0.58447(8) 0.0202(2) Uani d . . 1
H H16 0.2598 1.1521 0.6132 0.024 Uiso calc U R 1
C C17 0.28398(11) 1.07513(13) 0.50223(8) 0.0187(2) Uani d . . 1
H H17 0.2454 1.1501 0.4754 0.022 Uiso calc U R 1
C C18 0.38255(10) 0.83740(12) 0.19638(7) 0.0140(2) Uani d . . 1
C C19 0.49162(11) 0.80630(13) 0.22740(8) 0.0172(2) Uani d . . 1
H H19 0.5025 0.7903 0.2825 0.021 Uiso calc U R 1
C C20 0.58407(11) 0.79882(14) 0.17762(8) 0.0205(3) Uani d . . 1
H H20 0.6578 0.7774 0.1993 0.025 Uiso calc U R 1
C C21 0.57091(12) 0.82196(15) 0.09703(8) 0.0237(3) Uani d . . 1
H H21 0.6346 0.8158 0.0634 0.028 Uiso calc U R 1
C C22 0.46299(12) 0.85426(14) 0.06647(8) 0.0212(3) Uani d . . 1
H H22 0.453 0.8714 0.0114 0.025 Uiso calc U R 1
C C23 0.36945(11) 0.86200(13) 0.11490(7) 0.0165(2) Uani d . . 1
H H23 0.2961 0.8841 0.0928 0.02 Uiso calc U R 1
N N1 0.18875(8) 0.89099(11) 0.21066(6) 0.01335(18) Uani d . . 1
N N2 0.28691(9) 0.84035(11) 0.24483(6) 0.01521(19) Uani d . . 1
S S1 0.02368(3) 1.00632(3) 0.10585(2) 0.01655(8) Uani d . . 1

loop_
_atom_site_aniso_label
_atom_site_aniso_U_11
_atom_site_aniso_U_22
_atom_site_aniso_U_33
_atom_site_aniso_U_12
_atom_site_aniso_U_13
_atom_site_aniso_U_23
C1 0.0226(6) 0.0219(6) 0.0183(6) 0.0030(5) -0.0039(5) 0.0031(5)
C2 0.0160(5) 0.0221(6) 0.0223(6) 0.0025(5) -0.0009(5) 0.0008(5)
C3 0.0162(5) 0.0176(5) 0.0170(5) 0.0010(4) 0.0019(4) 0.0010(4)
C4 0.0153(5) 0.0124(5) 0.0125(5) -0.0006(4) 0.0006(4) 0.0005(4)
C5 0.0149(5) 0.0117(5) 0.0106(5) -0.0007(4) 0.0005(4) 0.0002(4)
C6 0.0161(5) 0.0134(5) 0.0106(5) -0.0006(4) 0.0012(4) 0.0014(4)
C7 0.0196(6) 0.0161(5) 0.0194(6) -0.0035(4) 0.0017(4) 0.0028(4)
C8 0.0194(6) 0.0203(6) 0.0137(5) 0.0010(4) 0.0037(4) -0.0021(4)
C9 0.0178(5) 0.0137(5) 0.0118(5) -0.0001(4) 0.0003(4) 0.0015(4)
C10 0.0160(5) 0.0155(5) 0.0099(5) 0.0016(4) 0.0007(4) 0.0013(4)
C11 0.0168(5) 0.0166(5) 0.0133(5) -0.0014(4) 0.0000(4) 0.0012(4)
C12 0.0133(5) 0.0152(5) 0.0140(5) -0.0006(4) -0.0012(4) -0.0004(4)
C13 0.0262(7) 0.0200(6) 0.0166(6) 0.0087(5) -0.0046(5) -0.0039(5)
C14 0.0305(7) 0.0204(6) 0.0172(6) 0.0074(5) -0.0068(5) -0.0002(5)
C15 0.0208(6) 0.0211(6) 0.0147(5) -0.0004(5) -0.0007(4) -0.0009(4)
C16 0.0227(6) 0.0193(6) 0.0186(6) 0.0027(5) 0.0025(5) -0.0045(5)
C17 0.0217(6) 0.0149(5) 0.0194(6) 0.0040(4) 0.0001(5) 0.0001(4)
C18 0.0164(5) 0.0124(5) 0.0135(5) -0.0013(4) 0.0036(4) -0.0018(4)
C19 0.0165(5) 0.0175(5) 0.0179(6) 0.0003(4) 0.0022(4) 0.0004(4)
C20 0.0169(6) 0.0186(6) 0.0262(7) -0.0002(4) 0.0047(5) -0.0011(5)
C21 0.0246(7) 0.0232(6) 0.0239(6) -0.0044(5) 0.0123(5) -0.0052(5)
C22 0.0260(7) 0.0228(6) 0.0152(6) -0.0051(5) 0.0068(5) -0.0037(5)
C23 0.0193(6) 0.0167(5) 0.0136(5) -0.0028(4) 0.0019(4) -0.0030(4)
N1 0.0137(4) 0.0149(4) 0.0115(4) 0.0009(3) 0.0002(3) 0.0011(3)
N2 0.0140(4) 0.0216(5) 0.0100(4) 0.0026(4) 0.0008(3) 0.0018(4)
S1 0.01864(14) 0.01787(14) 0.01318(13) 0.00024(11) 0.00098(10) 0.00377(11)

loop_
_atom_type_symbol
_atom_type_description
_atom_type_scat_dispersion_real
_atom_type_scat_dispersion_imag
_atom_type_scat_source
C C 0.0033 0.0016 'International Tables Vol C Tables 4.2.6.8 and 6.1.1.4'
H H 0.0000 0.0000 'International Tables Vol C Tables 4.2.6.8 and 6.1.1.4'
N N 0.0061 0.0033 'International Tables Vol C Tables 4.2.6.8 and 6.1.1.4'
S S 0.1246 0.1234 'International Tables Vol C Tables 4.2.6.8 and 6.1.1.4'

loop_
_geom_angle_atom_site_label_1
_geom_angle_atom_site_label_2
_geom_angle_atom_site_label_3
_geom_angle
C2 C1 S1 111.82(10)
C2 C1 H1 124.1
S1 C1 H1 124.1
C1 C2 C3 112.58(12)
C1 C2 H2 123.7
C3 C2 H2 123.7
C4 C3 C2 113.19(11)
C4 C3 H3 123.4
C2 C3 H3 123.4
C3 C4 C5 131.70(11)
C3 C4 S1 110.21(9)
C5 C4 S1 118.10(8)
N1 C5 C4 112.70(10)
N1 C5 C6 125.93(10)
C4 C5 C6 121.25(10)
C5 C6 C9 108.33(9)
C5 C6 C7 109.38(10)
C9 C6 C7 106.41(9)
C5 C6 C8 111.75(10)
C9 C6 C8 111.07(10)
C7 C6 C8 109.73(10)
C6 C7 H7A 109.5
C6 C7 H7B 109.5
H7A C7 H7B 109.5
C6 C7 H7C 109.5
H7A C7 H7C 109.5
H7B C7 H7C 109.5
C6 C8 H8A 109.5
C6 C8 H8B 109.5
H8A C8 H8B 109.5
C6 C8 H8C 109.5
H8A C8 H8C 109.5
H8B C8 H8C 109.5
C10 C9 C6 114.84(10)
C10 C9 H9A 108.6
C6 C9 H9A 108.6
C10 C9 H9B 108.6
C6 C9 H9B 108.6
H9A C9 H9B 107.5
N2 C10 C9 107.27(10)
N2 C10 C11 109.87(9)
C9 C10 C11 116.92(10)
N2 C10 H10 107.5
C9 C10 H10 107.5
C11 C10 H10 107.5
C12 C11 C10 114.55(10)
C12 C11 H11A 108.6
C10 C11 H11A 108.6
C12 C11 H11B 108.6
C10 C11 H11B 108.6
H11A C11 H11B 107.6
C17 C12 C13 117.90(11)
C17 C12 C11 120.47(11)
C13 C12 C11 121.62(11)
C14 C13 C12 121.04(12)
C14 C13 H13 119.5
C12 C13 H13 119.5
C15 C14 C13 120.26(12)
C15 C14 H14 119.9
C13 C14 H14 119.9
C16 C15 C14 119.37(12)
C16 C15 H15 120.3
C14 C15 H15 120.3
C15 C16 C17 120.19(12)
C15 C16 H16 119.9
C17 C16 H16 119.9
C12 C17 C16 121.22(12)
C12 C17 H17 119.4
C16 C17 H17 119.4
C19 C18 C23 118.64(11)
C19 C18 N2 121.21(11)
C23 C18 N2 120.13(11)
C20 C19 C18 120.02(12)
C20 C19 H19 120.0
C18 C19 H19 120.0
C21 C20 C19 121.32(13)
C21 C20 H20 119.3
C19 C20 H20 119.3
C20 C21 C22 118.61(12)
C20 C21 H21 120.7
C22 C21 H21 120.7
C23 C22 C21 121.13(12)
C23 C22 H22 119.4
C21 C22 H22 119.4
C22 C23 C18 120.28(12)
C22 C23 H23 119.9
C18 C23 H23 119.9
C5 N1 N2 121.17(10)
N1 N2 C18 115.84(10)
N1 N2 C10 119.57(9)
C18 N2 C10 122.91(10)
C1 S1 C4 92.20(6)

loop_
_geom_bond_atom_site_label_1
_geom_bond_atom_site_label_2
_geom_bond_distance
C1 C2 1.3572(19)
C1 S1 1.7150(14)
C1 H1 0.95
C2 C3 1.4224(18)
C2 H2 0.95
C3 C4 1.3734(17)
C3 H3 0.95
C4 C5 1.4695(17)
C4 S1 1.7329(12)
C5 N1 1.2982(14)
C5 C6 1.5228(16)
C6 C9 1.5408(17)
C6 C7 1.5411(17)
C6 C8 1.5425(17)
C7 H7A 0.98
C7 H7B 0.98
C7 H7C 0.98
C8 H8A 0.98
C8 H8B 0.98
C8 H8C 0.98
C9 C10 1.5231(17)
C9 H9A 0.99
C9 H9B 0.99
C10 N2 1.4613(15)
C10 C11 1.5422(17)
C10 H10 1.0
C11 C12 1.5101(17)
C11 H11A 0.99
C11 H11B 0.99
C12 C17 1.3903(17)
C12 C13 1.3925(17)
C13 C14 1.3906(18)
C13 H13 0.95
C14 C15 1.3849(18)
C14 H14 0.95
C15 C16 1.3818(19)
C15 H15 0.95
C16 C17 1.3910(18)
C16 H16 0.95
C17 H17 0.95
C18 C19 1.3979(17)
C18 C23 1.4016(17)
C18 N2 1.4036(15)
C19 C20 1.3890(17)
C19 H19 0.95
C20 C21 1.385(2)
C20 H20 0.95
C21 C22 1.385(2)
C21 H21 0.95
C22 C23 1.3851(17)
C22 H22 0.95
C23 H23 0.95
N1 N2 1.3589(14)
